data_1100609
loop_
_publ_author_name
'M\"ohlen, Michael'
'Neum\"uller, Bernhard'
'Harms, Klaus'
'Krautscheid, Harald'
'Fenske, Dieter'
'Diedenhofen, Michael'
'Frenking, Gernot'
'Dehnicke, Kurt'

_publ_section_title
;
 Tri(phosphorano)borazinium-Ionen
;
_journal_coden_ASTM ZAACAB
_journal_issue 7
_journal_name_full
;
 Zeitschrift fuer Anorganische und Allgemeine Chemie
;
_journal_page_first 1105
_journal_page_last 1110
_journal_paper_doi 10.1002/(sici)1521-3749(199807)624:7<1105::aid-zaac1105>3.0.co;2-t
_journal_volume 624
_journal_year 1998
_chemical_formula_sum 'C22 H54 B3 I3 N5 P3'
_space_group_IT_number 19
_symmetry_cell_setting orthorhombic
_symmetry_Int_Tables_number 19
_symmetry_space_group_name_Hall 'P 2ac 2ab'
_symmetry_space_group_name_H-M 'P 21 21 21'
_cell_angle_alpha 90
_cell_angle_beta 90
_cell_angle_gamma 90
_cell_formula_units_Z 4
_cell_length_a 12.546(4)
_cell_length_b 14.113(5)
_cell_length_c 20.899(9)
_cod_database_code 1100609

loop_
_symmetry_equiv_pos_site_id
_symmetry_equiv_pos_as_xyz
1 x,y,z
2 1/2-x,-y,1/2+z
3 1/2+x,1/2-y,-z
4 -x,1/2+y,1/2-z

loop_
_atom_site_label
_atom_site_type_symbol
_atom_site_fract_x
_atom_site_fract_y
_atom_site_fract_z
B1 B 0.5117(10) 0.4250(8) 0.7176(5)
H1 H 0.5031(10) 0.4105(8) 0.7701(5)
B2 B 0.6226(10) 0.4979(9) 0.6282(5)
H2 H 0.6976(10) 0.5353(9) 0.6136(5)
B3 B 0.4413(10) 0.4298(10) 0.6038(5)
H3 H 0.3664(10) 0.4482(10) 0.5775(5)
N1 N 0.6163(6) 0.4456(6) 0.6891(3)
N2 N 0.5300(6) 0.4996(5) 0.5881(3)
N3 N 0.4213(6) 0.4241(6) 0.6757(4)
N4 N 0.4839(7) 0.3282(6) 0.5830(3)
P1 P 0.7273(2) 0.4413(2) 0.73339(11)
P2 P 0.5236(2) 0.5614(2) 0.52118(11)
P3 P 0.2988(2) 0.4096(2) 0.70161(14)
C1 C 0.8251(8) 0.3692(7) 0.6938(5)
H4 H 0.8365(8) 0.3944(7) 0.6501(5)
H5 H 0.8935(8) 0.3747(7) 0.7172(5)
C2 C 0.7953(9) 0.2641(8) 0.6889(5)
H6 H 0.8449(33) 0.2320(13) 0.6599(26)
H7 H 0.7225(21) 0.2582(8) 0.6723(30)
H8 H 0.7993(53) 0.2349(14) 0.7314(7)
C3 C 0.7826(9) 0.5591(7) 0.7415(4)
H9 H 0.8124(9) 0.5789(7) 0.6997(4)
H10 H 0.7244(9) 0.6036(7) 0.7524(4)
C4 C 0.8702(9) 0.5671(9) 0.7925(5)
H11 H 0.8375(9) 0.5752(60) 0.8347(7)
H12 H 0.9157(40) 0.6218(34) 0.7831(23)
H13 H 0.9135(41) 0.5093(24) 0.7924(27)
C5 C 0.7024(8) 0.3897(8) 0.8099(4)
H14 H 0.6559(8) 0.3337(8) 0.8036(4)
H15 H 0.7711(8) 0.3665(8) 0.8272(4)
C6 C 0.6504(11) 0.4539(9) 0.8607(5)
H16 H 0.7060(11) 0.4821(45) 0.8876(25)
H17 H 0.6023(49) 0.4161(14) 0.8874(25)
H18 H 0.6100(54) 0.5042(34) 0.8395(5)
C7 C 0.6380(9) 0.6362(9) 0.5127(5)
H19 H 0.7022(9) 0.5955(9) 0.5129(5)
H20 H 0.6342(9) 0.6669(9) 0.4701(5)
C8 C 0.6540(11) 0.7156(10) 0.5641(6)
H21 H 0.7290(17) 0.7347(45) 0.5650(29)
H22 H 0.6333(66) 0.6914(21) 0.6063(9)
H23 H 0.6096(53) 0.7704(25) 0.5532(24)
C9 C 0.4052(9) 0.6284(8) 0.5184(4)
H24 H 0.4086(9) 0.6694(8) 0.4800(4)
H25 H 0.3452(9) 0.5838(8) 0.5119(4)
C10 C 0.3778(11) 0.6904(9) 0.5747(5)
H26 H 0.3016(17) 0.7057(51) 0.5737(23)
H27 H 0.4194(51) 0.7491(28) 0.5725(23)
H28 H 0.3945(65) 0.6568(25) 0.6145(5)
C11 C 0.5293(9) 0.4883(8) 0.4516(5)
H29 H 0.5443(9) 0.5297(8) 0.4144(5)
H30 H 0.5910(9) 0.4451(8) 0.4564(5)
C12 C 0.4311(11) 0.4275(10) 0.4352(6)
H31 H 0.4398(32) 0.400(5) 0.3925(18)
H32 H 0.3670(14) 0.4672(16) 0.4360(39)
H33 H 0.4238(40) 0.3765(37) 0.4667(25)
C13 C 0.2925(10) 0.3806(10) 0.7845(5)
H34 H 0.2209(10) 0.354(1) 0.7932(5)
H35 H 0.3449(10) 0.3296(10) 0.7927(5)
C14 C 0.3126(11) 0.4594(11) 0.8326(6)
H36 H 0.3806(40) 0.4903(47) 0.8228(29)
H37 H 0.3154(79) 0.4326(15) 0.8758(7)
H38 H 0.2549(43) 0.5060(38) 0.8301(33)
C15 C 0.2298(8) 0.5189(8) 0.6885(5)
H39 H 0.2732(8) 0.5708(8) 0.7068(5)
H40 H 0.2251(8) 0.5298(8) 0.6418(5)
C16 C 0.1165(10) 0.5258(9) 0.7167(7)
H41 H 0.0872(30) 0.5889(23) 0.7081(39)
H42 H 0.1195(14) 0.5152(67) 0.7630(9)
H43 H 0.0709(22) 0.4776(43) 0.6969(33)
C17 C 0.2387(9) 0.3135(10) 0.6580(8)
H44 H 0.2806(9) 0.3065(10) 0.6182(8)
H45 H 0.2520(9) 0.2556(10) 0.6835(8)
C18 C 0.1298(14) 0.3099(14) 0.6396(9)
H46 H 0.0846(15) 0.320(11) 0.6772(16)
H47 H 0.1142(33) 0.2478(38) 0.6208(67)
H48 H 0.1156(32) 0.3596(69) 0.6080(56)
C19 C 0.5184(10) 0.2559(8) 0.5740(4)
C20 C 0.5652(9) 0.1638(8) 0.5596(5)
H49 H 0.5139(21) 0.1256(19) 0.5354(28)
H50 H 0.5831(50) 0.1313(22) 0.5996(5)
H51 H 0.6299(30) 0.1726(9) 0.5340(27)
I1 I 0.00868(6) 0.28759(5) 0.83804(3)
I2 I 0.49624(7) 0.67389(4) 0.75467(3)
I3 I 0.71908(6) 0.65023(6) 0.00688(3)
N5 N 0.3602(12) 0.4568(11) 0.0184(6)
C21 C 0.4417(11) 0.4389(11) 0.0318(6)
C22 C 0.5496(12) 0.4233(14) 0.0460(7)
H52 H 0.5816(25) 0.3838(64) 0.0126(29)
H53 H 0.5556(13) 0.391(7) 0.0874(26)
H54 H 0.5871(22) 0.4842(15) 0.0481(50)

loop_
_atom_type_symbol
_atom_type_radius_bond
C 0.68
H 0.23
B 0.83
I 1.40
N 0.68
P 1.05
